data_1515127
loop_
_publ_author_name
'Schwarz, Andrew D.'
'Nielson, Alastair J.'
'Kaltsoyannis, Nikolas'
'Mountford, Philip'

_publ_section_title
;
 The first group 4 metal bis(imido) and tris(imido) complexes
;
_journal_issue 3
_journal_name_full 'Chemical Science'
_journal_page_first 819
_journal_paper_doi 10.1039/c1sc00786f
_journal_volume 3
_journal_year 2012
_chemical_formula_moiety 'C46 H63 N5 Ti1'
_chemical_formula_sum 'C46 H63 N5 Ti'
_chemical_formula_weight 733.94
_chemical_name_systematic
;
Ti(NAr)(NHAr)2(py)2
;
_space_group_IT_number 2
_symmetry_cell_setting triclinic
_symmetry_space_group_name_Hall '-P 1'
_symmetry_space_group_name_H-M 'P -1'
_atom_sites_solution_hydrogens geom
_atom_sites_solution_primary direct
_atom_sites_solution_secondary difmap
_audit_creation_date 11-02-18
_audit_creation_method CRYSTALS_ver_14.15
_cell_angle_alpha 80.7710(4)
_cell_angle_beta 79.7200(5)
_cell_angle_gamma 73.3185(5)
_cell_formula_units_Z 2
_cell_length_a 9.69140(10)
_cell_length_b 12.10820(10)
_cell_length_c 22.0163(3)
_cell_measurement_reflns_used 9993
_cell_measurement_temperature 150
_cell_measurement_theta_max 27
_cell_measurement_theta_min 5
_cell_volume 2418.67(5)
_computing_cell_refinement 'DENZO/SCALEPACK (Otwinowski & Minor, 1997)'
_computing_data_collection 'COLLECT (Nonius, 2001).'
_computing_data_reduction 'DENZO/SCALEPACK (Otwinowski & Minor, 1997)'
_computing_molecular_graphics 'CAMERON (Watkin et al., 1996)'
_computing_publication_material 'CRYSTALS (Betteridge et al., 2003)'
_computing_structure_refinement 'CRYSTALS (Betteridge et al., 2003)'
_computing_structure_solution 'SIR92 (Altomare et al., 1994)'
_diffrn_ambient_temperature 150
_diffrn_measured_fraction_theta_full 0.991
_diffrn_measured_fraction_theta_max 0.990
_diffrn_measurement_device Area
_diffrn_measurement_device_type 'Nonius KappaCCD'
_diffrn_measurement_method \w
_diffrn_radiation_monochromator graphite
_diffrn_radiation_type 'Mo K\a'
_diffrn_radiation_wavelength 0.71073
_diffrn_reflns_av_R_equivalents 0.029
_diffrn_reflns_limit_h_max 12
_diffrn_reflns_limit_h_min -12
_diffrn_reflns_limit_k_max 15
_diffrn_reflns_limit_k_min -15
_diffrn_reflns_limit_l_max 28
_diffrn_reflns_limit_l_min 0
_diffrn_reflns_number 11001
_diffrn_reflns_theta_full 26.936
_diffrn_reflns_theta_max 27.486
_diffrn_reflns_theta_min 5.097
_diffrn_standards_number 0
_exptl_absorpt_coefficient_mu 0.209
_exptl_absorpt_correction_T_max 0.96
_exptl_absorpt_correction_T_min 0.96
_exptl_absorpt_correction_type multi-scan
_exptl_absorpt_process_details 'DENZO/SCALEPACK (Otwinowski & Minor, 1997)'
_exptl_crystal_colour red
_exptl_crystal_density_diffrn 1.008
_exptl_crystal_density_method 'not measured'
_exptl_crystal_description prism
_exptl_crystal_F_000 792
_exptl_crystal_size_max 0.400
_exptl_crystal_size_mid 0.200
_exptl_crystal_size_min 0.200
_refine_diff_density_max 1.48
_refine_diff_density_min -0.45
_refine_ls_extinction_method None
_refine_ls_goodness_of_fit_ref 0.9984
_refine_ls_hydrogen_treatment mixed
_refine_ls_matrix_type full
_refine_ls_number_parameters 476
_refine_ls_number_reflns 7786
_refine_ls_number_restraints 0
_refine_ls_R_factor_all 0.0899
_refine_ls_R_factor_gt 0.0685
_refine_ls_shift/su_max 0.0013645
_refine_ls_shift/su_mean 0.0000261
_refine_ls_structure_factor_coef F
_refine_ls_weighting_details
;
Method, part 1, Chebychev polynomial, (Watkin, 1994, Prince, 1982)
[weight] = 1.0/[A~0~*T~0~(x)+A~1~*T~1~(x) ... +A~n-1~]*T~n-1~(x)]
where A~i~ are the Chebychev coefficients listed below and x= Fcalc/Fmax
Method = Robust Weighting (Prince, 1982)
W = [weight] * [1-(deltaF/6*sigmaF)^2^]^2^
A~i~ are:
0.560 -0.488 -0.131E-01 -0.377
;
_refine_ls_weighting_scheme calc
_refine_ls_wR_factor_all 0.0799
_refine_ls_wR_factor_gt 0.0645
_refine_ls_wR_factor_ref 0.0614
_reflns_limit_h_max 12
_reflns_limit_h_min -12
_reflns_limit_k_max 15
_reflns_limit_k_min -15
_reflns_limit_l_max 28
_reflns_limit_l_min 0
_reflns_number_gt 8501
_reflns_number_total 11001
_reflns_threshold_expression I>2.0\s(I)
_oxford_diffrn_Wilson_B_factor 2.30
_oxford_diffrn_Wilson_scale 6.07
_oxford_refine_ls_r_factor_ref 0.0632
_oxford_refine_ls_scale 0.5320(7)
_oxford_reflns_number_all 11001
_oxford_reflns_threshold_expression_ref I>3.0\s(I)
_cod_data_source_file c1sc00786f.txt
_cod_data_source_block ADS151
_cod_depositor_comments
;
The following automatic conversions were performed:

'_symmetry_cell_setting' value 'Triclinic' changed to 'triclinic'
according to
/usr/data/users/saulius/automatic-downloads/retrospective/RSC/lib/dictionaries/cif_core.dic
dictionary named 'cif_core.dic' version 2.4.2 from
2011-04-26.

'_atom_sites_solution_primary' value 'Direct' changed to
'direct' according to
/usr/data/users/saulius/automatic-downloads/retrospective/RSC/lib/dictionaries/cif_core.dic
dictionary named 'cif_core.dic' version 2.4.2 from 2011-04-26.

Automatic conversion script
Id: cif_fix_values 2281 2013-09-26 08:29:07Z andrius 
;
_cod_original_sg_symbol_Hall '-P 1 '
_cod_original_sg_symbol_H-M 'P -1 '
_cod_original_formula_sum 'C46 H63 N5 Ti1'
_cod_database_code 1515127

loop_
_symmetry_equiv_pos_as_xyz
x,y,z
-x,-y,-z

loop_
_atom_site_label
_atom_site_type_symbol
_atom_site_fract_x
_atom_site_fract_y
_atom_site_fract_z
_atom_site_U_iso_or_equiv
_atom_site_occupancy
_atom_site_adp_type
_atom_site_refinement_flags_posn
Ti1 Ti 0.51655(4) -0.20657(3) 0.777020(17) 0.0210 1.0000 Uani .
N1 N 0.4613(2) -0.05774(15) 0.76209(8) 0.0263 1.0000 Uani .
N2 N 0.3892(2) -0.27227(17) 0.84914(9) 0.0303 1.0000 Uani .
N3 N 0.6876(2) -0.24052(16) 0.70833(8) 0.0247 1.0000 Uani .
N4 N 0.6762(2) -0.22515(16) 0.84426(9) 0.0270 1.0000 Uani .
N5 N 0.3881(2) -0.27116(17) 0.71863(9) 0.0300 1.0000 Uani .
C1 C 0.4122(3) 0.06304(19) 0.75449(11) 0.0311 1.0000 Uani .
C2 C 0.4720(3) 0.1301(2) 0.78453(12) 0.0351 1.0000 Uani .
C3 C 0.4134(3) 0.2506(2) 0.77957(15) 0.0487 1.0000 Uani .
C4 C 0.3038(4) 0.3043(2) 0.74470(18) 0.0583 1.0000 Uani .
C5 C 0.2490(3) 0.2393(2) 0.71342(16) 0.0526 1.0000 Uani .
C6 C 0.3000(3) 0.1184(2) 0.71784(12) 0.0382 1.0000 Uani .
C7 C 0.6027(3) 0.0720(2) 0.81781(13) 0.0390 1.0000 Uani .
C8 C 0.6192(4) 0.1332(3) 0.87020(16) 0.0546 1.0000 Uani .
C9 C 0.7407(3) 0.0559(3) 0.77027(16) 0.0519 1.0000 Uani .
C10 C 0.2417(3) 0.0460(3) 0.68460(14) 0.0458 1.0000 Uani .
C11 C 0.0876(4) 0.1053(3) 0.6684(2) 0.0686 1.0000 Uani .
C12 C 0.3450(4) 0.0072(3) 0.62685(15) 0.0591 1.0000 Uani .
C13 C 0.2998(2) -0.26922(19) 0.90635(10) 0.0251 1.0000 Uani .
C14 C 0.2640(2) -0.37129(19) 0.93905(10) 0.0282 1.0000 Uani .
C15 C 0.1875(3) -0.3681(2) 0.99880(11) 0.0344 1.0000 Uani .
C16 C 0.1409(3) -0.2674(2) 1.02755(11) 0.0370 1.0000 Uani .
C17 C 0.1668(2) -0.1669(2) 0.99445(11) 0.0324 1.0000 Uani .
C18 C 0.2424(2) -0.1637(2) 0.93438(10) 0.0275 1.0000 Uani .
C19 C 0.3112(3) -0.4866(2) 0.91138(11) 0.0337 1.0000 Uani .
C20 C 0.1887(3) -0.5467(3) 0.91947(15) 0.0483 1.0000 Uani .
C21 C 0.4441(3) -0.5662(2) 0.93873(15) 0.0484 1.0000 Uani .
C22 C 0.2553(3) -0.0485(2) 0.89894(11) 0.0342 1.0000 Uani .
C23 C 0.2648(4) 0.0396(3) 0.93928(15) 0.0515 1.0000 Uani .
C24 C 0.1271(3) 0.0037(2) 0.86182(13) 0.0437 1.0000 Uani .
C25 C 0.7845(2) -0.32762(18) 0.67643(10) 0.0242 1.0000 Uani .
C26 C 0.8542(2) -0.3034(2) 0.61482(10) 0.0283 1.0000 Uani .
C27 C 0.9453(3) -0.3944(2) 0.58396(11) 0.0343 1.0000 Uani .
C28 C 0.9718(3) -0.5084(2) 0.61081(12) 0.0381 1.0000 Uani .
C29 C 0.9062(3) -0.5317(2) 0.67050(12) 0.0367 1.0000 Uani .
C30 C 0.8139(2) -0.44423(19) 0.70398(10) 0.0284 1.0000 Uani .
C31 C 0.8292(3) -0.1783(2) 0.58369(11) 0.0404 1.0000 Uani .
C32 C 0.8487(6) -0.1685(4) 0.51269(18) 0.0894 1.0000 Uani .
C33 C 0.9136(6) -0.1145(4) 0.6062(2) 0.0798 1.0000 Uani .
C34 C 0.7468(3) -0.4777(2) 0.76978(12) 0.0395 1.0000 Uani .
C35 C 0.6463(4) -0.5554(3) 0.77105(17) 0.0623 1.0000 Uani .
C36 C 0.8619(4) -0.5329(3) 0.81266(15) 0.0671 1.0000 Uani .
C37 C 0.8159(3) -0.2299(3) 0.82453(13) 0.0407 1.0000 Uani .
C38 C 0.9121(3) -0.2305(3) 0.86416(15) 0.0534 1.0000 Uani .
C39 C 0.8634(3) -0.2232(3) 0.92622(14) 0.0462 1.0000 Uani .
C40 C 0.7212(3) -0.2179(2) 0.94692(12) 0.0397 1.0000 Uani .
C41 C 0.6309(3) -0.2207(2) 0.90531(11) 0.0320 1.0000 Uani .
C42 C 0.2523(3) -0.2763(4) 0.73978(16) 0.0613 1.0000 Uani .
C43 C 0.1742(4) -0.3238(4) 0.7096(2) 0.0808 1.0000 Uani .
C44 C 0.2348(4) -0.3701(3) 0.65717(19) 0.0642 1.0000 Uani .
C45 C 0.3722(4) -0.3658(4) 0.63419(19) 0.0738 1.0000 Uani .
C46 C 0.4449(3) -0.3149(3) 0.66578(14) 0.0537 1.0000 Uani .
H1 H 0.412(3) -0.342(3) 0.8387(15) 0.047(6) 1.0000 Uiso .
H2 H 0.689(3) -0.177(3) 0.6864(15) 0.047(6) 1.0000 Uiso .
H31 H 0.4500 0.2956 0.8011 0.0628 1.0000 Uiso R
H41 H 0.2658 0.3862 0.7417 0.0725 1.0000 Uiso R
H51 H 0.1749 0.2776 0.6884 0.0644 1.0000 Uiso R
H71 H 0.5945 -0.0033 0.8352 0.0492 1.0000 Uiso R
H81 H 0.7034 0.0902 0.8884 0.0702 1.0000 Uiso R
H82 H 0.5357 0.1392 0.9009 0.0702 1.0000 Uiso R
H83 H 0.6286 0.2086 0.8540 0.0702 1.0000 Uiso R
H91 H 0.8234 0.0192 0.7907 0.0676 1.0000 Uiso R
H92 H 0.7483 0.1300 0.7503 0.0676 1.0000 Uiso R
H93 H 0.7359 0.0095 0.7402 0.0676 1.0000 Uiso R
H101 H 0.2370 -0.0225 0.7119 0.0572 1.0000 Uiso R
H111 H 0.0571 0.0545 0.6482 0.0879 1.0000 Uiso R
H112 H 0.0219 0.1233 0.7053 0.0879 1.0000 Uiso R
H113 H 0.0888 0.1748 0.6415 0.0879 1.0000 Uiso R
H121 H 0.3070 -0.0388 0.6066 0.0758 1.0000 Uiso R
H122 H 0.4371 -0.0366 0.6381 0.0758 1.0000 Uiso R
H123 H 0.3559 0.0744 0.5996 0.0758 1.0000 Uiso R
H151 H 0.1669 -0.4372 1.0205 0.0447 1.0000 Uiso R
H161 H 0.0921 -0.2674 1.0690 0.0459 1.0000 Uiso R
H171 H 0.1314 -0.0968 1.0131 0.0413 1.0000 Uiso R
H191 H 0.3400 -0.4706 0.8680 0.0436 1.0000 Uiso R
H201 H 0.2229 -0.6176 0.9015 0.0642 1.0000 Uiso R
H202 H 0.1569 -0.5621 0.9626 0.0642 1.0000 Uiso R
H203 H 0.1100 -0.4971 0.8998 0.0642 1.0000 Uiso R
H211 H 0.4738 -0.6376 0.9212 0.0628 1.0000 Uiso R
H212 H 0.4189 -0.5805 0.9824 0.0628 1.0000 Uiso R
H213 H 0.5216 -0.5300 0.9301 0.0628 1.0000 Uiso R
H221 H 0.3418 -0.0631 0.8699 0.0437 1.0000 Uiso R
H231 H 0.2725 0.1094 0.9138 0.0663 1.0000 Uiso R
H232 H 0.3481 0.0090 0.9600 0.0663 1.0000 Uiso R
H233 H 0.1799 0.0554 0.9691 0.0663 1.0000 Uiso R
H241 H 0.1355 0.0760 0.8395 0.0552 1.0000 Uiso R
H242 H 0.0385 0.0153 0.8896 0.0552 1.0000 Uiso R
H243 H 0.1279 -0.0480 0.8335 0.0552 1.0000 Uiso R
H271 H 0.9924 -0.3776 0.5432 0.0432 1.0000 Uiso R
H281 H 1.0334 -0.5695 0.5885 0.0478 1.0000 Uiso R
H291 H 0.9239 -0.6098 0.6894 0.0460 1.0000 Uiso R
H311 H 0.7309 -0.1392 0.5969 0.0510 1.0000 Uiso R
H321 H 0.8310 -0.0891 0.4961 0.1494 1.0000 Uiso R
H322 H 0.9456 -0.2087 0.4980 0.1494 1.0000 Uiso R
H323 H 0.7826 -0.2018 0.4998 0.1494 1.0000 Uiso R
H331 H 0.8950 -0.0371 0.5862 0.1145 1.0000 Uiso R
H332 H 0.8928 -0.1133 0.6499 0.1145 1.0000 Uiso R
H333 H 1.0130 -0.1538 0.5953 0.1145 1.0000 Uiso R
H341 H 0.6885 -0.4082 0.7858 0.0485 1.0000 Uiso R
H351 H 0.6054 -0.5748 0.8125 0.0805 1.0000 Uiso R
H352 H 0.7012 -0.6244 0.7536 0.0805 1.0000 Uiso R
H353 H 0.5706 -0.5154 0.7471 0.0805 1.0000 Uiso R
H361 H 0.8174 -0.5528 0.8535 0.0860 1.0000 Uiso R
H362 H 0.9166 -0.4797 0.8139 0.0860 1.0000 Uiso R
H363 H 0.9247 -0.6010 0.7967 0.0860 1.0000 Uiso R
H371 H 0.8503 -0.2333 0.7815 0.0511 1.0000 Uiso R
H381 H 1.0115 -0.2358 0.8485 0.0664 1.0000 Uiso R
H391 H 0.9274 -0.2209 0.9538 0.0569 1.0000 Uiso R
H401 H 0.6846 -0.2133 0.9897 0.0495 1.0000 Uiso R
H411 H 0.5323 -0.2192 0.9205 0.0405 1.0000 Uiso R
H421 H 0.2086 -0.2473 0.7783 0.0760 1.0000 Uiso R
H431 H 0.0758 -0.3217 0.7256 0.0966 1.0000 Uiso R
H441 H 0.1834 -0.4050 0.6363 0.0796 1.0000 Uiso R
H451 H 0.4193 -0.3980 0.5969 0.0874 1.0000 Uiso R
H461 H 0.5410 -0.3113 0.6488 0.0656 1.0000 Uiso R

loop_
_atom_site_aniso_label
_atom_site_aniso_U_11
_atom_site_aniso_U_22
_atom_site_aniso_U_33
_atom_site_aniso_U_23
_atom_site_aniso_U_13
_atom_site_aniso_U_12
Ti1 0.02130(18) 0.02119(17) 0.02053(17) -0.00459(13) -0.00034(13) -0.00615(13)
N1 0.0255(9) 0.0259(9) 0.0263(9) -0.0058(7) -0.0039(7) -0.0035(7)
N2 0.0363(11) 0.0268(9) 0.0290(10) -0.0118(8) 0.0080(8) -0.0131(8)
N3 0.0262(9) 0.0229(9) 0.0226(8) -0.0018(7) 0.0006(7) -0.0056(7)
N4 0.0278(9) 0.0263(9) 0.0271(9) -0.0045(7) -0.0057(7) -0.0058(7)
N5 0.0249(9) 0.0329(10) 0.0338(10) -0.0115(8) -0.0040(8) -0.0064(7)
C1 0.0306(11) 0.0251(10) 0.0312(11) -0.0013(9) 0.0029(9) -0.0028(9)
C2 0.0396(13) 0.0230(10) 0.0410(13) -0.0047(9) 0.0006(10) -0.0088(9)
C3 0.0511(17) 0.0262(12) 0.0662(19) -0.0089(12) -0.0004(14) -0.0088(11)
C4 0.0553(18) 0.0241(12) 0.086(2) -0.0011(14) -0.0077(17) 0.0002(12)
C5 0.0386(15) 0.0367(14) 0.069(2) 0.0092(13) -0.0082(14) 0.0039(11)
C6 0.0293(12) 0.0346(12) 0.0428(14) 0.0018(10) -0.0005(10) -0.0021(9)
C7 0.0485(15) 0.0283(11) 0.0445(14) -0.0049(10) -0.0069(12) -0.0163(10)
C8 0.072(2) 0.0468(16) 0.0567(18) -0.0128(14) -0.0128(16) -0.0275(15)
C9 0.0411(15) 0.0524(17) 0.0622(19) -0.0081(14) -0.0078(13) -0.0113(13)
C10 0.0389(14) 0.0470(15) 0.0468(15) 0.0033(12) -0.0164(12) -0.0026(12)
C11 0.0461(18) 0.072(2) 0.086(3) -0.0024(19) -0.0283(18) -0.0056(16)
C12 0.0580(19) 0.072(2) 0.0427(16) -0.0071(15) -0.0178(14) -0.0040(16)
C13 0.0231(10) 0.0319(11) 0.0216(9) -0.0062(8) -0.0017(8) -0.0085(8)
C14 0.0282(11) 0.0319(11) 0.0237(10) -0.0022(8) -0.0036(8) -0.0074(9)
C15 0.0329(12) 0.0385(12) 0.0274(11) 0.0030(9) -0.0021(9) -0.0074(10)
C16 0.0339(12) 0.0504(14) 0.0212(10) -0.0047(10) 0.0009(9) -0.0053(11)
C17 0.0273(11) 0.0408(13) 0.0277(11) -0.0115(9) -0.0018(9) -0.0041(9)
C18 0.0238(10) 0.0347(11) 0.0251(10) -0.0080(9) -0.0009(8) -0.0088(9)
C19 0.0436(13) 0.0306(11) 0.0276(11) -0.0010(9) -0.0006(10) -0.0147(10)
C20 0.0531(17) 0.0436(15) 0.0548(17) -0.0033(13) -0.0094(14) -0.0235(13)
C21 0.0465(16) 0.0383(14) 0.0564(17) -0.0132(12) -0.0040(13) -0.0027(12)
C22 0.0337(12) 0.0304(11) 0.0362(12) -0.0127(10) 0.0090(10) -0.0087(9)
C23 0.0601(18) 0.0447(15) 0.0541(17) -0.0241(13) 0.0118(14) -0.0230(14)
C24 0.0430(15) 0.0378(13) 0.0427(14) -0.0040(11) 0.0019(12) -0.0038(11)
C25 0.0210(9) 0.0279(10) 0.0242(10) -0.0040(8) -0.0044(8) -0.0060(8)
C26 0.0267(11) 0.0357(11) 0.0225(10) -0.0036(9) -0.0018(8) -0.0093(9)
C27 0.0288(11) 0.0471(14) 0.0268(11) -0.0113(10) 0.0012(9) -0.0089(10)
C28 0.0301(12) 0.0392(13) 0.0418(13) -0.0171(11) 0.0022(10) -0.0019(10)
C29 0.0347(12) 0.0283(11) 0.0425(13) -0.0076(10) 0.0001(10) -0.0026(9)
C30 0.0270(11) 0.0265(10) 0.0302(11) -0.0043(8) -0.0024(9) -0.0053(8)
C31 0.0472(15) 0.0389(13) 0.0276(12) 0.0019(10) 0.0002(11) -0.0060(11)
C32 0.138(4) 0.083(3) 0.0444(19) 0.0063(19) -0.010(2) -0.035(3)
C33 0.114(4) 0.066(2) 0.065(2) -0.0026(19) -0.006(2) -0.040(2)
C34 0.0530(15) 0.0227(11) 0.0330(12) -0.0002(9) 0.0065(11) -0.0040(10)
C35 0.078(2) 0.0392(15) 0.066(2) -0.0109(14) 0.0281(18) -0.0298(15)
C36 0.083(3) 0.062(2) 0.0352(15) 0.0091(14) -0.0065(15) 0.0048(18)
C37 0.0280(12) 0.0571(16) 0.0380(13) -0.0135(12) -0.0032(10) -0.0095(11)
C38 0.0308(14) 0.081(2) 0.0528(17) -0.0200(16) -0.0084(12) -0.0130(14)
C39 0.0453(15) 0.0509(16) 0.0476(15) -0.0100(12) -0.0226(13) -0.0089(12)
C40 0.0520(16) 0.0391(13) 0.0304(12) -0.0047(10) -0.0127(11) -0.0114(11)
C41 0.0382(13) 0.0323(11) 0.0273(11) -0.0048(9) -0.0065(9) -0.0100(9)
C42 0.0360(15) 0.102(3) 0.0601(19) -0.0368(19) 0.0026(14) -0.0314(17)
C43 0.0458(19) 0.134(4) 0.087(3) -0.040(3) -0.0083(18) -0.049(2)
C44 0.063(2) 0.0608(19) 0.087(3) -0.0219(18) -0.0431(19) -0.0177(16)
C45 0.0501(19) 0.101(3) 0.081(2) -0.064(2) -0.0276(18) 0.0041(18)
C46 0.0306(13) 0.090(2) 0.0453(16) -0.0380(16) -0.0048(12) -0.0067(14)

loop_
_atom_type_symbol
_atom_type_scat_dispersion_real
_atom_type_scat_dispersion_imag
_atom_type_scat_Cromer_Mann_a1
_atom_type_scat_Cromer_Mann_b1
_atom_type_scat_Cromer_Mann_a2
_atom_type_scat_Cromer_Mann_b2
_atom_type_scat_Cromer_Mann_a3
_atom_type_scat_Cromer_Mann_b3
_atom_type_scat_Cromer_Mann_a4
_atom_type_scat_Cromer_Mann_b4
_atom_type_scat_Cromer_Mann_c
_atom_type_scat_source
Ti 0.2776 0.4457 9.7595 7.8508 7.3558 0.5000 1.6991 35.6338 1.9021 116.1050 1.2807 'International Tables Vol C 4.2.6.8 and 6.1.1.4'
C 0.0033 0.0016 2.3100 20.8439 1.0200 10.2075 1.5886 0.5687 0.8650 51.6512 0.2156 'International Tables Vol C 4.2.6.8 and 6.1.1.4'
H 0.0000 0.0000 0.4930 10.5109 0.3229 26.1257 0.1402 3.1424 0.0408 57.7998 0.0030 'International Tables Vol C 4.2.6.8 and 6.1.1.4'
N 0.0061 0.0033 12.2126 0.0057 3.1322 9.8933 2.0125 28.9975 1.1663 0.5826 -11.5290 'International Tables Vol C 4.2.6.8 and 6.1.1.4'

loop_
_geom_angle_atom_site_label_1
_geom_angle_atom_site_label_2
_geom_angle_atom_site_label_3
_geom_angle
_geom_angle_publ_flag
N1 Ti1 N2 113.38(8) yes
N1 Ti1 N3 99.55(8) yes
N2 Ti1 N3 147.02(8) yes
N1 Ti1 N4 100.01(8) yes
N2 Ti1 N4 87.35(8) yes
N3 Ti1 N4 88.68(7) yes
N1 Ti1 N5 104.34(8) yes
N2 Ti1 N5 82.94(8) yes
N3 Ti1 N5 87.45(7) yes
N4 Ti1 N5 155.65(7) yes
Ti1 N1 C1 175.88(16) yes
Ti1 N2 C13 154.03(16) yes
Ti1 N2 H1 97(2) no
C13 N2 H1 109(2) no
Ti1 N3 C25 144.18(15) yes
Ti1 N3 H2 107(2) no
C25 N3 H2 107(2) no
Ti1 N4 C37 121.73(16) yes
Ti1 N4 C41 121.04(15) yes
C37 N4 C41 116.9(2) yes
Ti1 N5 C42 120.69(18) yes
Ti1 N5 C46 123.67(17) yes
C42 N5 C46 115.4(2) yes
N1 C1 C2 120.1(2) yes
N1 C1 C6 119.7(2) yes
C2 C1 C6 120.2(2) yes
C1 C2 C3 118.7(2) yes
C1 C2 C7 120.0(2) yes
C3 C2 C7 121.2(2) yes
C2 C3 C4 121.2(3) yes
C2 C3 H31 119.2 no
C4 C3 H31 119.6 no
C3 C4 C5 120.1(3) yes
C3 C4 H41 120.0 no
C5 C4 H41 120.0 no
C4 C5 C6 121.6(3) yes
C4 C5 H51 119.4 no
C6 C5 H51 119.0 no
C1 C6 C5 118.2(3) yes
C1 C6 C10 119.3(2) yes
C5 C6 C10 122.5(3) yes
C2 C7 C8 115.8(2) yes
C2 C7 C9 109.1(2) yes
C8 C7 C9 109.5(2) yes
C2 C7 H71 107.4 no
C8 C7 H71 107.5 no
C9 C7 H71 107.1 no
C7 C8 H81 109.7 no
C7 C8 H82 109.4 no
H81 C8 H82 109.5 no
C7 C8 H83 109.2 no
H81 C8 H83 109.5 no
H82 C8 H83 109.5 no
C7 C9 H91 109.7 no
C7 C9 H92 108.8 no
H91 C9 H92 109.5 no
C7 C9 H93 109.9 no
H91 C9 H93 109.5 no
H92 C9 H93 109.5 no
C6 C10 C11 113.7(3) yes
C6 C10 C12 111.4(3) yes
C11 C10 C12 110.5(3) yes
C6 C10 H101 106.9 no
C11 C10 H101 107.4 no
C12 C10 H101 106.6 no
C10 C11 H111 109.2 no
C10 C11 H112 109.9 no
H111 C11 H112 109.5 no
C10 C11 H113 109.2 no
H111 C11 H113 109.5 no
H112 C11 H113 109.5 no
C10 C12 H121 110.3 no
C10 C12 H122 109.7 no
H121 C12 H122 109.5 no
C10 C12 H123 108.4 no
H121 C12 H123 109.5 no
H122 C12 H123 109.5 no
N2 C13 C14 121.17(19) yes
N2 C13 C18 120.90(19) yes
C14 C13 C18 117.93(19) yes
C13 C14 C15 119.7(2) yes
C13 C14 C19 122.15(19) yes
C15 C14 C19 118.2(2) yes
C14 C15 C16 122.0(2) yes
C14 C15 H151 118.8 no
C16 C15 H151 119.2 no
C15 C16 C17 118.3(2) yes
C15 C16 H161 121.0 no
C17 C16 H161 120.7 no
C16 C17 C18 122.7(2) yes
C16 C17 H171 118.9 no
C18 C17 H171 118.4 no
C13 C18 C17 119.0(2) yes
C13 C18 C22 121.30(19) yes
C17 C18 C22 119.6(2) yes
C14 C19 C20 113.1(2) yes
C14 C19 C21 109.9(2) yes
C20 C19 C21 111.2(2) yes
C14 C19 H191 107.6 no
C20 C19 H191 107.5 no
C21 C19 H191 107.3 no
C19 C20 H201 110.2 no
C19 C20 H202 108.9 no
H201 C20 H202 109.5 no
C19 C20 H203 109.3 no
H201 C20 H203 109.5 no
H202 C20 H203 109.5 no
C19 C21 H211 109.8 no
C19 C21 H212 108.7 no
H211 C21 H212 109.5 no
C19 C21 H213 109.9 no
H211 C21 H213 109.5 no
H212 C21 H213 109.5 no
C18 C22 C23 114.4(2) yes
C18 C22 C24 109.7(2) yes
C23 C22 C24 109.7(2) yes
C18 C22 H221 107.6 no
C23 C22 H221 107.7 no
C24 C22 H221 107.5 no
C22 C23 H231 109.4 no
C22 C23 H232 109.5 no
H231 C23 H232 109.5 no
C22 C23 H233 109.5 no
H231 C23 H233 109.5 no
H232 C23 H233 109.5 no
C22 C24 H241 109.6 no
C22 C24 H242 109.3 no
H241 C24 H242 109.5 no
C22 C24 H243 109.5 no
H241 C24 H243 109.5 no
H242 C24 H243 109.5 no
N3 C25 C26 121.58(19) yes
N3 C25 C30 120.22(19) yes
C26 C25 C30 118.18(19) yes
C25 C26 C27 119.3(2) yes
C25 C26 C31 120.1(2) yes
C27 C26 C31 120.6(2) yes
C26 C27 C28 122.3(2) yes
C26 C27 H271 118.8 no
C28 C27 H271 118.9 no
C27 C28 C29 118.5(2) yes
C27 C28 H281 120.8 no
C29 C28 H281 120.6 no
C28 C29 C30 121.9(2) yes
C28 C29 H291 119.2 no
C30 C29 H291 118.8 no
C25 C30 C29 119.8(2) yes
C25 C30 C34 121.77(19) yes
C29 C30 C34 118.4(2) yes
C26 C31 C32 113.5(3) yes
C26 C31 C33 112.3(3) yes
C32 C31 C33 112.4(3) yes
C26 C31 H311 107.0 no
C32 C31 H311 107.0 no
C33 C31 H311 104.0 no
C31 C32 H321 109.5 no
C31 C32 H322 109.0 no
H321 C32 H322 109.5 no
C31 C32 H323 109.8 no
H321 C32 H323 109.5 no
H322 C32 H323 109.5 no
C31 C33 H331 110.1 no
C31 C33 H332 112.1 no
H331 C33 H332 109.5 no
C31 C33 H333 106.1 no
H331 C33 H333 109.5 no
H332 C33 H333 109.5 no
C30 C34 C35 111.9(2) yes
C30 C34 C36 112.0(2) yes
C35 C34 C36 111.3(3) yes
C30 C34 H341 107.4 no
C35 C34 H341 107.1 no
C36 C34 H341 106.8 no
C34 C35 H351 110.4 no
C34 C35 H352 108.9 no
H351 C35 H352 109.5 no
C34 C35 H353 109.1 no
H351 C35 H353 109.5 no
H352 C35 H353 109.5 no
C34 C36 H361 110.5 no
C34 C36 H362 109.3 no
H361 C36 H362 109.5 no
C34 C36 H363 108.6 no
H361 C36 H363 109.5 no
H362 C36 H363 109.5 no
N4 C37 C38 122.7(3) yes
N4 C37 H371 118.3 no
C38 C37 H371 119.0 no
C37 C38 C39 119.7(3) yes
C37 C38 H381 120.3 no
C39 C38 H381 120.0 no
C38 C39 C40 118.2(2) yes
C38 C39 H391 120.7 no
C40 C39 H391 121.1 no
C39 C40 C41 119.5(2) yes
C39 C40 H401 120.1 no
C41 C40 H401 120.4 no
C40 C41 N4 122.9(2) yes
C40 C41 H411 118.8 no
N4 C41 H411 118.2 no
N5 C42 C43 123.4(3) yes
N5 C42 H421 117.8 no
C43 C42 H421 118.8 no
C42 C43 C44 120.2(3) yes
C42 C43 H431 120.0 no
C44 C43 H431 119.7 no
C43 C44 C45 117.9(3) yes
C43 C44 H441 121.4 no
C45 C44 H441 120.7 no
C44 C45 C46 119.5(3) yes
C44 C45 H451 120.4 no
C46 C45 H451 120.0 no
C45 C46 N5 123.5(3) yes
C45 C46 H461 118.6 no
N5 C46 H461 117.8 no

loop_
_geom_bond_atom_site_label_1
_geom_bond_atom_site_label_2
_geom_bond_distance
_geom_bond_publ_flag
Ti1 N1 1.7208(18) yes
Ti1 N2 2.0337(19) yes
Ti1 N3 2.0291(18) yes
Ti1 N4 2.2684(18) yes
Ti1 N5 2.2948(19) yes
N1 C1 1.394(3) yes
N2 C13 1.395(3) yes
N2 H1 0.87(3) no
N3 C25 1.386(3) yes
N3 H2 0.84(3) no
N4 C37 1.334(3) yes
N4 C41 1.342(3) yes
N5 C42 1.331(3) yes
N5 C46 1.319(3) yes
C1 C2 1.418(4) yes
C1 C6 1.416(3) yes
C2 C3 1.399(3) yes
C2 C7 1.513(4) yes
C3 C4 1.369(5) yes
C3 H31 0.950 no
C4 C5 1.386(5) yes
C4 H41 0.950 no
C5 C6 1.399(4) yes
C5 H51 0.950 no
C6 C10 1.503(4) yes
C7 C8 1.521(4) yes
C7 C9 1.529(4) yes
C7 H71 0.950 no
C8 H81 0.950 no
C8 H82 0.950 no
C8 H83 0.950 no
C9 H91 0.950 no
C9 H92 0.950 no
C9 H93 0.950 no
C10 C11 1.539(4) yes
C10 C12 1.519(4) yes
C10 H101 0.950 no
C11 H111 0.950 no
C11 H112 0.950 no
C11 H113 0.950 no
C12 H121 0.950 no
C12 H122 0.950 no
C12 H123 0.950 no
C13 C14 1.428(3) yes
C13 C18 1.430(3) yes
C14 C15 1.390(3) yes
C14 C19 1.528(3) yes
C15 C16 1.385(4) yes
C15 H151 0.950 no
C16 C17 1.379(4) yes
C16 H161 0.950 no
C17 C18 1.393(3) yes
C17 H171 0.950 no
C18 C22 1.512(3) yes
C19 C20 1.533(4) yes
C19 C21 1.526(4) yes
C19 H191 0.950 no
C20 H201 0.950 no
C20 H202 0.950 no
C20 H203 0.950 no
C21 H211 0.950 no
C21 H212 0.950 no
C21 H213 0.950 no
C22 C23 1.525(3) yes
C22 C24 1.535(4) yes
C22 H221 0.950 no
C23 H231 0.950 no
C23 H232 0.950 no
C23 H233 0.950 no
C24 H241 0.950 no
C24 H242 0.950 no
C24 H243 0.950 no
C25 C26 1.429(3) yes
C25 C30 1.414(3) yes
C26 C27 1.386(3) yes
C26 C31 1.529(3) yes
C27 C28 1.382(4) yes
C27 H271 0.950 no
C28 C29 1.377(4) yes
C28 H281 0.950 no
C29 C30 1.392(3) yes
C29 H291 0.950 no
C30 C34 1.521(3) yes
C31 C32 1.530(4) yes
C31 C33 1.464(5) yes
C31 H311 0.950 no
C32 H321 0.950 no
C32 H322 0.950 no
C32 H323 0.950 no
C33 H331 0.950 no
C33 H332 0.950 no
C33 H333 0.950 no
C34 C35 1.530(4) yes
C34 C36 1.525(4) yes
C34 H341 0.950 no
C35 H351 0.950 no
C35 H352 0.950 no
C35 H353 0.950 no
C36 H361 0.950 no
C36 H362 0.950 no
C36 H363 0.950 no
C37 C38 1.384(4) yes
C37 H371 0.950 no
C38 C39 1.372(4) yes
C38 H381 0.950 no
C39 C40 1.359(4) yes
C39 H391 0.950 no
C40 C41 1.386(3) yes
C40 H401 0.950 no
C41 H411 0.950 no
C42 C43 1.378(4) yes
C42 H421 0.950 no
C43 C44 1.329(6) yes
C43 H431 0.950 no
C44 C45 1.350(5) yes
C44 H441 0.950 no
C45 C46 1.386(4) yes
C45 H451 0.950 no
C46 H461 0.950 no
